data_2215030
loop_
_publ_author_name
'B. Thimme Gowda'
'Sabine Foro'
'K. S. Babitha'
'Hartmut Fuess'

_publ_section_title
;
 4-Methylphenyl 4-methylbenzoate
;
_journal_coeditor_code BT2484
_journal_issue 9
_journal_name_full 'Acta Crystallographica Section E'
_journal_page_first o3867
_journal_page_last o3867
_journal_paper_doi 10.1107/S1600536807040743
_journal_volume 63
_journal_year 2007
_chemical_formula_iupac 'C15 H14 O2'
_chemical_formula_moiety 'C15 H14 O2'
_chemical_formula_sum 'C15 H14 O2'
_chemical_formula_weight 226.26
_chemical_name_common 'p-Methylphenyl p-methylbenzoate'
_chemical_name_systematic
;
4-Methylphenyl 4-methylbenzoate
;
_space_group_IT_number 14
_symmetry_cell_setting monoclinic
_symmetry_space_group_name_Hall '-P 2yn'
_symmetry_space_group_name_H-M 'P 1 21/n 1'
_atom_sites_solution_hydrogens geom
_atom_sites_solution_primary direct
_atom_sites_solution_secondary difmap
_audit_creation_method SHELXL-97
_cell_angle_alpha 90.00
_cell_angle_beta 95.420(10)
_cell_angle_gamma 90.00
_cell_formula_units_Z 4
_cell_length_a 6.1130(10)
_cell_length_b 7.6390(10)
_cell_length_c 26.510(3)
_cell_measurement_reflns_used 25
_cell_measurement_temperature 299(2)
_cell_measurement_theta_max 22.42
_cell_measurement_theta_min 3.35
_cell_volume 1232.4(3)
_computing_cell_refinement 'CAD-4-PC Software (Enraf--Nonius, 1996)'
_computing_data_collection 'CAD-4-PC Software (Enraf--Nonius, 1996)'
_computing_data_reduction 'REDU4 (Stoe & Cie, 1987)'
_computing_molecular_graphics 'PLATON (Spek, 2003)'
_computing_publication_material 'SHELXL97 (Sheldrick, 1997)'
_computing_structure_refinement 'SHELXL97 (Sheldrick, 1997)'
_computing_structure_solution 'SHELXS97 (Sheldrick, 1997)'
_diffrn_ambient_temperature 299(2)
_diffrn_measured_fraction_theta_full 1.000
_diffrn_measured_fraction_theta_max 1.000
_diffrn_measurement_device_type 'Enraf--Nonius CAD-4'
_diffrn_measurement_method \w/2\q
_diffrn_radiation_monochromator graphite
_diffrn_radiation_source 'fine-focus sealed tube'
_diffrn_radiation_type CuK\a
_diffrn_radiation_wavelength 1.54180
_diffrn_reflns_av_R_equivalents 0.0177
_diffrn_reflns_av_sigmaI/netI 0.0166
_diffrn_reflns_limit_h_max 7
_diffrn_reflns_limit_h_min 0
_diffrn_reflns_limit_k_max 4
_diffrn_reflns_limit_k_min -9
_diffrn_reflns_limit_l_max 31
_diffrn_reflns_limit_l_min -31
_diffrn_reflns_number 3680
_diffrn_reflns_theta_full 66.94
_diffrn_reflns_theta_max 66.94
_diffrn_reflns_theta_min 3.35
_diffrn_standards_decay_% 1.0
_diffrn_standards_interval_time 120
_diffrn_standards_number 3
_exptl_absorpt_coefficient_mu 0.638
_exptl_absorpt_correction_T_max 0.9337
_exptl_absorpt_correction_T_min 0.7817
_exptl_absorpt_correction_type psi-scan
_exptl_absorpt_process_details '(North <i>et al.</i>,  1968)'
_exptl_crystal_colour colourless
_exptl_crystal_density_diffrn 1.219
_exptl_crystal_density_method 'not measured'
_exptl_crystal_description prism
_exptl_crystal_F_000 480
_exptl_crystal_size_max 0.53
_exptl_crystal_size_mid 0.33
_exptl_crystal_size_min 0.10
_refine_diff_density_max 0.190
_refine_diff_density_min -0.148
_refine_ls_extinction_coef 0.0071(10)
_refine_ls_extinction_expression Fc^*^=kFc[1+0.001xFc^2^\l^3^/sin(2\q)]^-1/4^
_refine_ls_extinction_method 'SHELXL97 (Sheldrick, 1997)'
_refine_ls_goodness_of_fit_ref 1.041
_refine_ls_hydrogen_treatment mixed
_refine_ls_matrix_type full
_refine_ls_number_parameters 179
_refine_ls_number_reflns 2202
_refine_ls_number_restraints 0
_refine_ls_restrained_S_all 1.041
_refine_ls_R_factor_all 0.0526
_refine_ls_R_factor_gt 0.0446
_refine_ls_shift/su_max 0.000
_refine_ls_shift/su_mean 0.000
_refine_ls_structure_factor_coef Fsqd
_refine_ls_weighting_details 'calc w=1/[\s^2^(Fo^2^)+(0.0792P)^2^+0.2337P] where P=(Fo^2^+2Fc^2^)/3'
_refine_ls_weighting_scheme calc
_refine_ls_wR_factor_gt 0.1357
_refine_ls_wR_factor_ref 0.1438
_reflns_number_gt 1858
_reflns_number_total 2202
_reflns_threshold_expression I>2\s(I)
_cod_data_source_file bt2484.cif
_cod_data_source_block I
_cod_original_sg_symbol_H-M 'P 21/n'
_cod_database_code 2215030
_cod_database_fobs_code 2215030

loop_
_symmetry_equiv_pos_as_xyz
'x, y, z'
'-x+1/2, y+1/2, -z+1/2'
'-x, -y, -z'
'x-1/2, -y-1/2, z-1/2'

loop_
_atom_site_type_symbol
_atom_site_label
_atom_site_fract_x
_atom_site_fract_y
_atom_site_fract_z
_atom_site_U_iso_or_equiv
_atom_site_adp_type
_atom_site_calc_flag
_atom_site_refinement_flags
_atom_site_occupancy
C C1 0.6081(3) 0.8160(2) 0.12177(6) 0.0558(4) Uani d . 1
C C2 0.7010(3) 0.7320(3) 0.08374(7) 0.0662(5) Uani d . 1
H H2 0.846(3) 0.682(3) 0.0905(7) 0.079 Uiso d . 1
C C3 0.5881(3) 0.7227(3) 0.03619(7) 0.0666(5) Uani d . 1
H H3 0.655(3) 0.661(3) 0.0092(7) 0.080 Uiso d . 1
C C4 0.3811(3) 0.7961(2) 0.02643(6) 0.0588(4) Uani d . 1
C C5 0.2931(3) 0.8796(2) 0.06581(7) 0.0638(5) Uani d . 1
H H5 0.145(3) 0.932(3) 0.0617(7) 0.077 Uiso d . 1
C C6 0.4036(3) 0.8908(2) 0.11347(7) 0.0628(4) Uani d . 1
H H6 0.345(3) 0.951(3) 0.1414(8) 0.075 Uiso d . 1
C C7 0.8771(2) 0.93572(19) 0.18165(6) 0.0494(4) Uani d . 1
C C8 0.9683(2) 0.92623(18) 0.23520(5) 0.0472(4) Uani d . 1
C C9 0.8641(3) 0.8382(2) 0.27175(6) 0.0549(4) Uani d . 1
H H9 0.724(3) 0.782(2) 0.2616(6) 0.066 Uiso d . 1
C C10 0.9581(3) 0.8317(2) 0.32113(6) 0.0575(4) Uani d . 1
H H10 0.888(3) 0.768(3) 0.3452(7) 0.069 Uiso d . 1
C C11 1.1604(3) 0.90905(19) 0.33506(6) 0.0525(4) Uani d . 1
C C12 1.2617(3) 0.9984(2) 0.29839(6) 0.0593(4) Uani d . 1
H H12 1.408(3) 1.054(2) 0.3062(7) 0.071 Uiso d . 1
C C13 1.1678(3) 1.0089(2) 0.24920(6) 0.0564(4) Uani d . 1
H H13 1.236(3) 1.078(2) 0.2247(7) 0.068 Uiso d . 1
C C14 0.2563(4) 0.7841(3) -0.02516(7) 0.0833(6) Uani d . 1
H H14A 0.2982 0.6794 -0.0418 0.100 Uiso calc R 1
H H14B 0.2896 0.8842 -0.0450 0.100 Uiso calc R 1
H H14C 0.1014 0.7812 -0.0217 0.100 Uiso calc R 1
C C15 1.2671(3) 0.8948(3) 0.38833(6) 0.0701(5) Uani d . 1
H H15A 1.2080 0.7957 0.4047 0.084 Uiso calc R 1
H H15B 1.2387 0.9994 0.4067 0.084 Uiso calc R 1
H H15C 1.4228 0.8802 0.3876 0.084 Uiso calc R 1
O O1 0.7127(2) 0.81850(16) 0.17135(4) 0.0690(4) Uani d . 1
O O2 0.93656(18) 1.03321(16) 0.15041(4) 0.0649(4) Uani d . 1

loop_
_atom_site_aniso_label
_atom_site_aniso_U_11
_atom_site_aniso_U_22
_atom_site_aniso_U_33
_atom_site_aniso_U_12
_atom_site_aniso_U_13
_atom_site_aniso_U_23
C1 0.0533(8) 0.0618(9) 0.0501(8) -0.0079(7) -0.0077(6) 0.0050(7)
C2 0.0534(9) 0.0750(11) 0.0677(10) 0.0127(8) -0.0065(8) 0.0021(9)
C3 0.0653(10) 0.0754(11) 0.0579(9) 0.0100(9) 0.0001(8) -0.0063(8)
C4 0.0597(9) 0.0563(9) 0.0573(9) -0.0027(7) -0.0110(7) 0.0052(7)
C5 0.0487(8) 0.0677(10) 0.0725(10) 0.0060(8) -0.0079(7) 0.0006(8)
C6 0.0550(9) 0.0720(11) 0.0607(9) -0.0004(8) 0.0027(7) -0.0072(8)
C7 0.0431(7) 0.0513(8) 0.0531(8) 0.0035(6) 0.0015(6) 0.0013(6)
C8 0.0450(7) 0.0463(8) 0.0496(8) 0.0024(6) 0.0005(6) 0.0001(6)
C9 0.0474(8) 0.0592(9) 0.0568(9) -0.0078(7) -0.0013(6) 0.0032(7)
C10 0.0587(9) 0.0621(9) 0.0513(8) -0.0076(7) 0.0030(7) 0.0053(7)
C11 0.0576(8) 0.0479(8) 0.0504(8) 0.0023(7) -0.0029(7) -0.0049(6)
C12 0.0526(9) 0.0637(10) 0.0599(9) -0.0120(7) -0.0038(7) -0.0052(8)
C13 0.0535(8) 0.0616(9) 0.0537(9) -0.0110(7) 0.0040(7) 0.0018(7)
C14 0.0895(14) 0.0883(14) 0.0659(11) -0.0005(11) -0.0254(10) 0.0036(10)
C15 0.0791(12) 0.0728(11) 0.0552(9) -0.0035(9) -0.0110(8) -0.0034(8)
O1 0.0707(7) 0.0798(8) 0.0527(7) -0.0230(6) -0.0148(5) 0.0114(6)
O2 0.0622(7) 0.0767(8) 0.0550(7) -0.0098(6) 0.0003(5) 0.0121(6)

loop_
_atom_type_symbol
_atom_type_description
_atom_type_scat_dispersion_real
_atom_type_scat_dispersion_imag
_atom_type_scat_source
C C 0.0181 0.0091 'International Tables Vol C Tables 4.2.6.8 and 6.1.1.4'
H H 0.0000 0.0000 'International Tables Vol C Tables 4.2.6.8 and 6.1.1.4'
O O 0.0492 0.0322 'International Tables Vol C Tables 4.2.6.8 and 6.1.1.4'

loop_
_geom_angle_atom_site_label_1
_geom_angle_atom_site_label_2
_geom_angle_atom_site_label_3
_geom_angle
C2 C1 C6 120.92(15)
C2 C1 O1 120.89(15)
C6 C1 O1 118.06(15)
C1 C2 C3 119.48(16)
C1 C2 H2 119.2(11)
C3 C2 H2 121.3(11)
C2 C3 C4 121.23(17)
C2 C3 H3 119.0(12)
C4 C3 H3 119.8(12)
C5 C4 C3 117.49(15)
C5 C4 C14 121.14(16)
C3 C4 C14 121.37(17)
C4 C5 C6 122.13(16)
C4 C5 H5 121.6(11)
C6 C5 H5 116.3(11)
C1 C6 C5 118.75(16)
C1 C6 H6 118.3(12)
C5 C6 H6 122.9(12)
O2 C7 O1 122.71(14)
O2 C7 C8 125.78(14)
O1 C7 C8 111.52(12)
C9 C8 C13 118.92(14)
C9 C8 C7 122.70(13)
C13 C8 C7 118.38(13)
C10 C9 C8 120.25(14)
C10 C9 H9 121.6(10)
C8 C9 H9 118.1(10)
C9 C10 C11 121.17(15)
C9 C10 H10 119.2(11)
C11 C10 H10 119.5(11)
C12 C11 C10 118.06(14)
C12 C11 C15 120.90(15)
C10 C11 C15 121.04(15)
C13 C12 C11 121.40(15)
C13 C12 H12 117.3(11)
C11 C12 H12 121.2(11)
C12 C13 C8 120.15(15)
C12 C13 H13 120.2(11)
C8 C13 H13 119.6(11)
C4 C14 H14A 109.5
C4 C14 H14B 109.5
H14A C14 H14B 109.5
C4 C14 H14C 109.5
H14A C14 H14C 109.5
H14B C14 H14C 109.5
C11 C15 H15A 109.5
C11 C15 H15B 109.5
H15A C15 H15B 109.5
C11 C15 H15C 109.5
H15A C15 H15C 109.5
H15B C15 H15C 109.5
C7 O1 C1 117.42(12)

loop_
_geom_bond_atom_site_label_1
_geom_bond_atom_site_label_2
_geom_bond_distance
C1 C2 1.364(2)
C1 C6 1.374(2)
C1 O1 1.4062(18)
C2 C3 1.381(2)
C2 H2 0.968(19)
C3 C4 1.386(2)
C3 H3 0.98(2)
C4 C5 1.375(2)
C4 C14 1.505(2)
C5 C6 1.378(2)
C5 H5 0.99(2)
C6 H6 0.97(2)
C7 O2 1.1957(18)
C7 O1 1.3547(18)
C7 C8 1.477(2)
C8 C9 1.383(2)
C8 C13 1.392(2)
C9 C10 1.380(2)
C9 H9 0.971(18)
C10 C11 1.389(2)
C10 H10 0.935(18)
C11 C12 1.381(2)
C11 C15 1.503(2)
C12 C13 1.377(2)
C12 H12 0.994(19)
C13 H13 0.962(18)
C14 H14A 0.9600
C14 H14B 0.9600
C14 H14C 0.9600
C15 H15A 0.9600
C15 H15B 0.9600
C15 H15C 0.9600

loop_
_geom_torsion_atom_site_label_1
_geom_torsion_atom_site_label_2
_geom_torsion_atom_site_label_3
_geom_torsion_atom_site_label_4
_geom_torsion
C6 C1 C2 C3 0.2(3)
O1 C1 C2 C3 176.04(16)
C1 C2 C3 C4 -0.5(3)
C2 C3 C4 C5 0.4(3)
C2 C3 C4 C14 -179.18(18)
C3 C4 C5 C6 -0.2(3)
C14 C4 C5 C6 179.43(17)
C2 C1 C6 C5 0.0(3)
O1 C1 C6 C5 -175.92(15)
C4 C5 C6 C1 0.0(3)
O2 C7 C8 C9 166.01(15)
O1 C7 C8 C9 -13.8(2)
O2 C7 C8 C13 -14.3(2)
O1 C7 C8 C13 165.92(13)
C13 C8 C9 C10 -0.5(2)
C7 C8 C9 C10 179.20(14)
C8 C9 C10 C11 -1.6(3)
C9 C10 C11 C12 2.3(2)
C9 C10 C11 C15 -177.20(16)
C10 C11 C12 C13 -1.0(2)
C15 C11 C12 C13 178.51(16)
C11 C12 C13 C8 -1.1(3)
C9 C8 C13 C12 1.8(2)
C7 C8 C13 C12 -177.92(14)
O2 C7 O1 C1 -1.0(2)
C8 C7 O1 C1 178.81(13)
C2 C1 O1 C7 80.2(2)
C6 C1 O1 C7 -103.85(18)

loop_
_cod_related_entry_id
_cod_related_entry_database
_cod_related_entry_code
1 ChemSpider 9981040
